data_7047078
loop_
_publ_author_name
'Xu, Hailong'
'Zhou, Hong'
'Feng, Lu'
'Wang, Qiaoyun'
'Chen, Rui'
'Huang, Wentao'
'Wu, Xixi'

_publ_section_title
;
 Synthesis, crystal structures, and magnetic properties of six transition
 metal phosphonates.
;
_journal_issue 32
_journal_name_full 'Dalton transactions (Cambridge, England : 2003)'
_journal_page_first 11226
_journal_page_last 11238
_journal_paper_doi 10.1039/c8dt02070a
_journal_volume 47
_journal_year 2018
_chemical_formula_sum 'C18 H31 F2 Fe3 N2 O18 P4'
_chemical_formula_weight 892.88
_space_group_crystal_system monoclinic
_space_group_IT_number 15
_space_group_name_Hall '-I 2ya'
_space_group_name_H-M_alt 'I 1 2/a 1'
_symmetry_space_group_name_Hall '-I 2ya'
_symmetry_space_group_name_H-M 'I 1 2/a 1'
_atom_sites_solution_hydrogens mixed
_audit_creation_method SHELXL-2014/7
_audit_update_record
;
2017-12-19 deposited with the CCDC.
2018-07-20 downloaded from the CCDC.
;
_cell_angle_alpha 90
_cell_angle_beta 91.524(3)
_cell_angle_gamma 90
_cell_formula_units_Z 4
_cell_length_a 10.5218(7)
_cell_length_b 9.8194(6)
_cell_length_c 28.8151(19)
_cell_measurement_reflns_used 3722
_cell_measurement_temperature 173(2)
_cell_measurement_theta_max 25.35
_cell_measurement_theta_min 2.84
_cell_volume 2976.1(3)
_computing_cell_refinement 'Bruker SMART'
_computing_data_collection 'Bruker SMART'
_computing_data_reduction 'Bruker SAINT'
_computing_molecular_graphics 'Bruker SHELXTL'
_computing_publication_material 'Bruker SHELXTL'
_computing_structure_refinement 'SHELXL-2014/7 (Sheldrick, 2014)'
_computing_structure_solution 'SHELXS-97 (Sheldrick, 1990)'
_diffrn_ambient_temperature 173(2)
_diffrn_measured_fraction_theta_full 0.992
_diffrn_measured_fraction_theta_max 0.992
_diffrn_measurement_device_type 'PHOTON 100 CMOS detector'
_diffrn_measurement_method 'omega scan'
_diffrn_radiation_type MoK\a
_diffrn_radiation_wavelength 0.71073
_diffrn_reflns_av_R_equivalents 0.0851
_diffrn_reflns_av_unetI/netI 0.0631
_diffrn_reflns_Laue_measured_fraction_full 0.992
_diffrn_reflns_Laue_measured_fraction_max 0.992
_diffrn_reflns_limit_h_max 12
_diffrn_reflns_limit_h_min -11
_diffrn_reflns_limit_k_max 11
_diffrn_reflns_limit_k_min -11
_diffrn_reflns_limit_l_max 34
_diffrn_reflns_limit_l_min -33
_diffrn_reflns_number 12135
_diffrn_reflns_point_group_measured_fraction_full 0.992
_diffrn_reflns_point_group_measured_fraction_max 0.992
_diffrn_reflns_theta_full 24.997
_diffrn_reflns_theta_max 24.997
_diffrn_reflns_theta_min 2.838
_diffrn_source 'fine-focus sealed tube'
_exptl_absorpt_coefficient_mu 1.756
_exptl_absorpt_correction_T_max 0.7452
_exptl_absorpt_correction_T_min 0.5914
_exptl_absorpt_correction_type multi-scan
_exptl_absorpt_process_details 'SADABS (Bruker, 2014)'
_exptl_crystal_colour yellow
_exptl_crystal_density_diffrn 1.993
_exptl_crystal_description needle
_exptl_crystal_F_000 1812
_exptl_crystal_size_max 0.26
_exptl_crystal_size_mid 0.08
_exptl_crystal_size_min 0.02
_refine_diff_density_max 0.768
_refine_diff_density_min -0.671
_refine_diff_density_rms 0.119
_refine_ls_extinction_method none
_refine_ls_goodness_of_fit_ref 1.036
_refine_ls_hydrogen_treatment constr
_refine_ls_matrix_type full
_refine_ls_number_parameters 214
_refine_ls_number_reflns 2608
_refine_ls_number_restraints 0
_refine_ls_restrained_S_all 1.036
_refine_ls_R_factor_all 0.0795
_refine_ls_R_factor_gt 0.0486
_refine_ls_shift/su_max 0.001
_refine_ls_shift/su_mean 0.000
_refine_ls_structure_factor_coef Fsqd
_refine_ls_weighting_details 'w=1/[\s^2^(Fo^2^)+(0.0331P)^2^+17.8412P] where P=(Fo^2^+2Fc^2^)/3'
_refine_ls_weighting_scheme calc
_refine_ls_wR_factor_gt 0.0901
_refine_ls_wR_factor_ref 0.0979
_reflns_Friedel_coverage 0.000
_reflns_number_gt 1906
_reflns_number_total 2608
_reflns_threshold_expression 'I > 2\s(I)'
_cod_data_source_file c8dt02070a2.cif
_cod_data_source_block 1_CCDC1
_cod_depositor_comments 'Adding full bibliography for 7047076--7047081.cif.'
_cod_database_code 7047078
_shelx_shelxl_version_number 2014/7
_shelx_space_group_comment
;
The symmetry employed for this shelxl refinement is uniquely defined
by the following loop, which should always be used as a source of
symmetry information in preference to the above space-group names.
They are only intended as comments.
;

loop_
_space_group_symop_operation_xyz
'x, y, z'
'-x+1/2, y, -z'
'x+1/2, y+1/2, z+1/2'
'-x+1, y+1/2, -z+1/2'
'-x, -y, -z'
'x-1/2, -y, z'
'-x+1/2, -y+1/2, -z+1/2'
'x, -y+1/2, z+1/2'

loop_
_atom_site_label
_atom_site_type_symbol
_atom_site_fract_x
_atom_site_fract_y
_atom_site_fract_z
_atom_site_U_iso_or_equiv
_atom_site_adp_type
_atom_site_occupancy
_atom_site_site_symmetry_order
_atom_site_calc_flag
_atom_site_refinement_flags_posn
_atom_site_refinement_flags_adp
_atom_site_refinement_flags_occupancy
C1 C 0.4691(4) 0.3876(5) 0.80041(18) 0.0144(11) Uani 1 1 d . . .
C2 C 0.3652(5) 0.4644(5) 0.7850(2) 0.0213(12) Uani 1 1 d . . .
H2 H 0.3312 0.5313 0.8050 0.026 Uiso 1 1 calc R U .
C3 C 0.3103(5) 0.4460(6) 0.7415(2) 0.0314(15) Uani 1 1 d . . .
H3 H 0.2384 0.4977 0.7313 0.038 Uiso 1 1 calc R U .
C4 C 0.3634(6) 0.3503(6) 0.7136(2) 0.0299(14) Uani 1 1 d . . .
C5 C 0.4670(7) 0.2735(6) 0.7267(2) 0.0377(16) Uani 1 1 d . . .
H5 H 0.5021 0.2089 0.7061 0.045 Uiso 1 1 calc R U .
C6 C 0.5192(5) 0.2929(6) 0.7709(2) 0.0278(14) Uani 1 1 d . . .
H6 H 0.5905 0.2401 0.7809 0.033 Uiso 1 1 calc R U .
C7 C 0.5331(4) 0.4151(5) 0.84677(17) 0.0133(11) Uani 1 1 d . . .
H7A H 0.5273 0.5139 0.8532 0.016 Uiso 1 1 calc R U .
H7B H 0.6244 0.3923 0.8445 0.016 Uiso 1 1 calc R U .
C8 C 0.5067(4) 0.1875(5) 0.88713(17) 0.0114(11) Uani 1 1 d . . .
H8A H 0.5945 0.1708 0.8770 0.014 Uiso 1 1 calc R U .
H8B H 0.4473 0.1420 0.8649 0.014 Uiso 1 1 calc R U .
C9 C 0.3412(4) 0.3660(5) 0.89477(17) 0.0114(10) Uani 1 1 d . . .
H9A H 0.3050 0.2908 0.9131 0.014 Uiso 1 1 calc R U .
H9B H 0.2964 0.3675 0.8641 0.014 Uiso 1 1 calc R U .
F1 F 0.3112(4) 0.3306(4) 0.67024(13) 0.0567(12) Uani 1 1 d . . .
Fe1 Fe 0.41373(6) 0.37578(7) 1.01871(3) 0.01103(19) Uani 1 1 d . . .
Fe2 Fe 0.2500 -0.00713(11) 1.0000 0.0165(3) Uani 1 2 d S T P
N1 N 0.4804(3) 0.3386(4) 0.88786(15) 0.0117(9) Uani 1 1 d . . .
O1 O 0.3527(3) 0.0595(3) 0.94659(13) 0.0170(8) Uani 1 1 d . . .
O2 O 0.5057(3) 0.2428(3) 0.97671(12) 0.0120(7) Uani 1 1 d . . .
O3 O 0.5892(3) 0.0111(3) 0.95295(12) 0.0133(8) Uani 1 1 d . . .
O4 O 0.1763(3) 0.5161(3) 0.94047(12) 0.0129(8) Uani 1 1 d . . .
O5 O 0.3376(3) 0.6408(3) 0.89161(12) 0.0140(8) Uani 1 1 d . . .
O6 O 0.4116(3) 0.5227(3) 0.96524(11) 0.0102(7) Uani 1 1 d . . .
O7 O 0.2500 -0.2148(5) 1.0000 0.0338(15) Uani 1 2 d S T P
H7D H 0.3256 -0.2453 1.0014 0.041 Uiso 0.5 1 d R U P
H7C H 0.2129 -0.2453 0.9756 0.041 Uiso 0.5 1 d R U P
O8 O 0.2500 0.2908(5) 1.0000 0.0149(11) Uani 1 2 d S T P
H8C H 0.2332 0.3415 0.9767 0.018 Uiso 0.5 1 d R U P
O9 O 0.4393(3) 0.2487(3) 1.07555(12) 0.0159(8) Uani 1 1 d . . .
H9C H 0.4308 0.1673 1.0671 0.024 Uiso 1 1 d R U .
H9D H 0.5072 0.2744 1.0895 0.024 Uiso 1 1 d R U .
O10 O 0.8042(4) 0.0960(4) 0.85693(16) 0.0407(12) Uani 1 1 d . . .
H10A H 0.7927 0.0425 0.8796 0.061 Uiso 1 1 d R U .
H10B H 0.8216 0.1753 0.8673 0.061 Uiso 1 1 d R U .
P1 P 0.48643(10) 0.11773(13) 0.94580(5) 0.0109(3) Uani 1 1 d . . .
P2 P 0.31348(11) 0.52555(12) 0.92422(4) 0.0091(3) Uani 1 1 d . . .

loop_
_atom_site_aniso_label
_atom_site_aniso_U_11
_atom_site_aniso_U_22
_atom_site_aniso_U_33
_atom_site_aniso_U_23
_atom_site_aniso_U_13
_atom_site_aniso_U_12
C1 0.017(2) 0.013(3) 0.013(3) 0.002(2) 0.002(2) -0.004(2)
C2 0.022(3) 0.024(3) 0.018(3) -0.002(2) -0.002(2) 0.001(2)
C3 0.030(3) 0.033(3) 0.030(4) 0.008(3) -0.014(3) -0.004(3)
C4 0.055(4) 0.022(3) 0.011(3) 0.001(3) -0.015(3) -0.010(3)
C5 0.065(4) 0.029(3) 0.019(4) -0.007(3) -0.001(3) -0.001(3)
C6 0.033(3) 0.022(3) 0.028(4) 0.000(3) -0.002(3) 0.007(3)
C7 0.009(2) 0.018(3) 0.013(3) 0.006(2) 0.001(2) -0.003(2)
C8 0.014(2) 0.010(2) 0.011(3) -0.001(2) 0.002(2) 0.0028(19)
C9 0.006(2) 0.017(2) 0.011(3) -0.001(2) 0.0021(19) -0.002(2)
F1 0.097(3) 0.046(2) 0.025(2) -0.0032(18) -0.029(2) -0.010(2)
Fe1 0.0080(3) 0.0121(4) 0.0131(4) -0.0001(3) 0.0015(3) 0.0006(3)
Fe2 0.0064(5) 0.0242(6) 0.0189(7) 0.000 -0.0002(4) 0.000
N1 0.0085(18) 0.011(2) 0.015(3) -0.0002(18) 0.0052(17) 0.0028(16)
O1 0.0085(16) 0.0237(19) 0.019(2) 0.0063(16) -0.0035(14) -0.0060(15)
O2 0.0060(15) 0.0159(17) 0.014(2) -0.0001(15) -0.0002(13) 0.0013(14)
O3 0.0093(15) 0.0136(17) 0.017(2) -0.0007(15) 0.0003(14) -0.0001(14)
O4 0.0059(15) 0.0122(17) 0.021(2) -0.0004(15) 0.0016(14) 0.0024(13)
O5 0.0126(16) 0.0134(17) 0.016(2) 0.0032(16) 0.0008(14) -0.0013(14)
O6 0.0097(15) 0.0108(16) 0.0100(19) -0.0002(14) -0.0013(13) 0.0008(13)
O7 0.017(3) 0.026(3) 0.057(5) 0.000 -0.018(3) 0.000
O8 0.015(2) 0.022(3) 0.008(3) 0.000 -0.002(2) 0.000
O9 0.0152(17) 0.0115(17) 0.021(2) -0.0052(15) -0.0059(15) 0.0002(14)
O10 0.044(3) 0.027(2) 0.050(3) -0.011(2) -0.001(2) -0.005(2)
P1 0.0059(6) 0.0128(6) 0.0138(8) 0.0015(6) -0.0005(5) 0.0000(5)
P2 0.0078(6) 0.0101(6) 0.0092(7) 0.0011(5) -0.0009(5) 0.0000(5)

loop_
_atom_type_symbol
_atom_type_description
_atom_type_scat_dispersion_real
_atom_type_scat_dispersion_imag
_atom_type_scat_source
C C 0.0033 0.0016 'International Tables Vol C Tables 4.2.6.8 and 6.1.1.4'
H H 0.0000 0.0000 'International Tables Vol C Tables 4.2.6.8 and 6.1.1.4'
F F 0.0171 0.0103 'International Tables Vol C Tables 4.2.6.8 and 6.1.1.4'
Fe Fe 0.3463 0.8444 'International Tables Vol C Tables 4.2.6.8 and 6.1.1.4'
N N 0.0061 0.0033 'International Tables Vol C Tables 4.2.6.8 and 6.1.1.4'
O O 0.0106 0.0060 'International Tables Vol C Tables 4.2.6.8 and 6.1.1.4'
P P 0.1023 0.0942 'International Tables Vol C Tables 4.2.6.8 and 6.1.1.4'

loop_
_geom_angle_atom_site_label_1
_geom_angle_atom_site_label_2
_geom_angle_atom_site_label_3
_geom_angle
_geom_angle_site_symmetry_1
_geom_angle_site_symmetry_3
C6 C1 C2 118.7(5) . .
C6 C1 C7 120.0(5) . .
C2 C1 C7 121.1(5) . .
C3 C2 C1 121.8(5) . .
C3 C2 H2 119.1 . .
C1 C2 H2 119.1 . .
C4 C3 C2 117.2(5) . .
C4 C3 H3 121.4 . .
C2 C3 H3 121.4 . .
F1 C4 C3 118.4(6) . .
F1 C4 C5 118.2(6) . .
C3 C4 C5 123.5(5) . .
C4 C5 C6 118.1(6) . .
C4 C5 H5 121.0 . .
C6 C5 H5 121.0 . .
C1 C6 C5 120.8(5) . .
C1 C6 H6 119.6 . .
C5 C6 H6 119.6 . .
C1 C7 N1 116.1(4) . .
C1 C7 H7A 108.3 . .
N1 C7 H7A 108.3 . .
C1 C7 H7B 108.3 . .
N1 C7 H7B 108.3 . .
H7A C7 H7B 107.4 . .
N1 C8 P1 109.1(3) . .
N1 C8 H8A 109.9 . .
P1 C8 H8A 109.9 . .
N1 C8 H8B 109.9 . .
P1 C8 H8B 109.9 . .
H8A C8 H8B 108.3 . .
N1 C9 P2 112.7(3) . .
N1 C9 H9A 109.0 . .
P2 C9 H9A 109.0 . .
N1 C9 H9B 109.0 . .
P2 C9 H9B 109.0 . .
H9A C9 H9B 107.8 . .
O8 Fe1 O2 89.53(12) . .
O8 Fe1 O4 91.58(12) . 2_557
O2 Fe1 O4 177.73(14) . 2_557
O8 Fe1 O9 93.17(13) . .
O2 Fe1 O9 91.72(13) . .
O4 Fe1 O9 90.20(13) 2_557 .
O8 Fe1 O6 95.59(12) . .
O2 Fe1 O6 90.02(13) . .
O4 Fe1 O6 87.90(13) 2_557 .
O9 Fe1 O6 171.08(13) . .
O8 Fe1 O6 175.86(13) . 5_667
O2 Fe1 O6 90.47(12) . 5_667
O4 Fe1 O6 88.29(12) 2_557 5_667
O9 Fe1 O6 90.97(13) . 5_667
O6 Fe1 O6 80.27(13) . 5_667
O1 Fe2 O1 142.1(2) 2_557 .
O1 Fe2 O7 108.96(10) 2_557 .
O1 Fe2 O7 108.96(10) . .
O1 Fe2 O3 93.39(13) 2_557 6
O1 Fe2 O3 87.30(13) . 6
O7 Fe2 O3 88.94(9) . 6
O1 Fe2 O3 87.30(13) 2_557 5_657
O1 Fe2 O3 93.39(13) . 5_657
O7 Fe2 O3 88.94(9) . 5_657
O3 Fe2 O3 177.89(18) 6 5_657
C9 N1 C8 110.9(4) . .
C9 N1 C7 113.0(4) . .
C8 N1 C7 113.9(4) . .
P1 O1 Fe2 130.5(2) . .
P1 O2 Fe1 143.34(18) . .
P1 O3 Fe2 130.4(2) . 5_657
P2 O4 Fe1 131.79(19) . 2_557
P2 O6 Fe1 124.29(18) . .
P2 O6 Fe1 135.30(19) . 5_667
Fe1 O6 Fe1 99.73(13) . 5_667
Fe2 O7 H7D 110.7 . .
Fe2 O7 H7C 110.7 . .
H7D O7 H7C 108.8 . .
Fe1 O8 Fe1 130.0(3) 2_557 .
Fe1 O8 H8C 51.4 2_557 .
Fe1 O8 H8C 97.4 . .
Fe1 O9 H9C 109.5 . .
Fe1 O9 H9D 106.6 . .
H9C O9 H9D 120.1 . .
H10A O10 H10B 109.2 . .
O3 P1 O1 113.32(19) . .
O3 P1 O2 113.15(18) . .
O1 P1 O2 113.73(19) . .
O3 P1 C8 106.4(2) . .
O1 P1 C8 106.5(2) . .
O2 P1 C8 102.7(2) . .
O5 P2 O4 114.45(18) . .
O5 P2 O6 111.85(19) . .
O4 P2 O6 112.34(19) . .
O5 P2 C9 109.2(2) . .
O4 P2 C9 104.85(19) . .
O6 P2 C9 103.28(19) . .

loop_
_geom_bond_atom_site_label_1
_geom_bond_atom_site_label_2
_geom_bond_distance
_geom_bond_site_symmetry_2
C1 C6 1.376(7) .
C1 C2 1.391(7) .
C1 C7 1.504(7) .
C2 C3 1.378(8) .
C2 H2 0.9500 .
C3 C4 1.366(8) .
C3 H3 0.9500 .
C4 F1 1.364(6) .
C4 C5 1.370(8) .
C5 C6 1.387(8) .
C5 H5 0.9500 .
C6 H6 0.9500 .
C7 N1 1.519(6) .
C7 H7A 0.9900 .
C7 H7B 0.9900 .
C8 N1 1.509(6) .
C8 P1 1.842(5) .
C8 H8A 0.9900 .
C8 H8B 0.9900 .
C9 N1 1.508(5) .
C9 P2 1.809(5) .
C9 H9A 0.9900 .
C9 H9B 0.9900 .
Fe1 O8 1.976(2) .
Fe1 O2 2.041(3) .
Fe1 O4 2.059(3) 2_557
Fe1 O9 2.071(4) .
Fe1 O6 2.110(3) .
Fe1 O6 2.131(3) 5_667
Fe2 O1 2.013(3) 2_557
Fe2 O1 2.013(3) .
Fe2 O7 2.039(5) .
Fe2 O3 2.140(3) 6
Fe2 O3 2.140(3) 5_657
O1 P1 1.520(3) .
O2 P1 1.528(3) .
O3 P1 1.515(3) .
O3 Fe2 2.140(3) 5_657
O4 P2 1.532(3) .
O4 Fe1 2.059(3) 2_557
O5 P2 1.497(3) .
O6 P2 1.549(3) .
O6 Fe1 2.131(3) 5_667
O7 H7D 0.8500 .
O7 H7C 0.8499 .
O8 Fe1 1.976(2) 2_557
O8 H8C 0.8499 .
O9 H9C 0.8400 .
O9 H9D 0.8492 .
O10 H10A 0.8503 .
O10 H10B 0.8517 .

loop_
_geom_hbond_atom_site_label_D
_geom_hbond_atom_site_label_H
_geom_hbond_atom_site_label_A
_geom_hbond_distance_DH
_geom_hbond_distance_HA
_geom_hbond_distance_DA
_geom_hbond_angle_DHA
_geom_hbond_site_symmetry_A
O10 H10B O5 0.85 1.94 2.789(5) 172.5 6_665
O10 H10A O1 0.85 2.25 3.033(6) 153.2 6_655
O9 H9D O5 0.85 1.90 2.732(4) 166.4 5_667
O9 H9C O3 0.84 1.86 2.695(5) 178.6 5_657
O8 H8C O9 0.85 2.50 2.941(3) 113.2 2_557
O8 H8C O6 0.85 2.61 3.028(5) 111.4 .
O8 H8C O4 0.85 2.09 2.893(5) 158.0 .
O7 H7C O4 0.85 2.58 3.234(5) 135.0 1_545
O7 H7C O2 0.85 2.18 2.654(3) 114.9 6
O7 H7D O2 0.85 1.87 2.654(3) 152.9 5_657

loop_
_geom_torsion_atom_site_label_1
_geom_torsion_atom_site_label_2
_geom_torsion_atom_site_label_3
_geom_torsion_atom_site_label_4
_geom_torsion
_geom_torsion_site_symmetry_1
C6 C1 C2 C3 1.3(8) .
C7 C1 C2 C3 176.0(5) .
C1 C2 C3 C4 -1.1(8) .
C2 C3 C4 F1 -179.6(5) .
C2 C3 C4 C5 -0.1(9) .
F1 C4 C5 C6 -179.5(6) .
C3 C4 C5 C6 1.0(9) .
C2 C1 C6 C5 -0.4(8) .
C7 C1 C6 C5 -175.2(5) .
C4 C5 C6 C1 -0.7(9) .
C6 C1 C7 N1 -96.0(5) .
C2 C1 C7 N1 89.3(6) .
P2 C9 N1 C8 150.7(3) .
P2 C9 N1 C7 -80.1(4) .
P1 C8 N1 C9 -69.6(4) .
P1 C8 N1 C7 161.7(3) .
C1 C7 N1 C9 -58.2(5) .
C1 C7 N1 C8 69.4(5) .
Fe2 O3 P1 O1 -129.4(2) 5_657
Fe2 O3 P1 O2 2.0(3) 5_657
Fe2 O3 P1 C8 113.9(3) 5_657
Fe2 O1 P1 O3 74.2(3) .
Fe2 O1 P1 O2 -56.9(3) .
Fe2 O1 P1 C8 -169.2(3) .
Fe1 O2 P1 O3 -135.8(3) .
Fe1 O2 P1 O1 -4.6(4) .
Fe1 O2 P1 C8 110.0(4) .
N1 C8 P1 O3 -142.1(3) .
N1 C8 P1 O1 96.8(3) .
N1 C8 P1 O2 -23.0(3) .
Fe1 O4 P2 O5 175.9(2) 2_557
Fe1 O4 P2 O6 -55.2(3) 2_557
Fe1 O4 P2 C9 56.3(3) 2_557
Fe1 O6 P2 O5 -179.24(19) .
Fe1 O6 P2 O5 -10.7(3) 5_667
Fe1 O6 P2 O4 50.4(3) .
Fe1 O6 P2 O4 -141.1(2) 5_667
Fe1 O6 P2 C9 -62.0(3) .
Fe1 O6 P2 C9 106.5(3) 5_667
N1 C9 P2 O5 72.9(4) .
N1 C9 P2 O4 -164.0(3) .
N1 C9 P2 O6 -46.2(4) .
